data_7061954
loop_
_publ_author_name
'Han, Li-Jun'
'Liu, Jia'
'Shao, Ting'
'Jia, Qiang-Qiang'
'Su, Chang-Yuan'
'Fu, Da-Wei'
'Lu, Hai-Feng'

_publ_section_title
;
 A Cd-based perovskite with optical-electrical multifunctional response
;
_journal_issue 37
_journal_name_full 'New Journal of Chemistry'
_journal_page_first 17928
_journal_page_last 17933
_journal_paper_doi 10.1039/D2NJ03330E
_journal_volume 46
_journal_year 2022
_chemical_formula_sum 'C10 H16 Cd Cl4 N2 S2'
_chemical_formula_weight 482.57
_space_group_crystal_system orthorhombic
_space_group_IT_number 69
_space_group_name_Hall '-F 2 2'
_space_group_name_H-M_alt 'F m m m'
_atom_sites_solution_hydrogens difmap
_audit_creation_method SHELXL-2018/3
_audit_update_record
;
2022-06-13 deposited with the CCDC.	2022-08-24 downloaded from the CCDC.
;
_cell_angle_alpha 90
_cell_angle_beta 90
_cell_angle_gamma 90
_cell_formula_units_Z 4
_cell_length_a 7.459(4)
_cell_length_b 7.598(3)
_cell_length_c 31.724(13)
_cell_measurement_reflns_used 2233
_cell_measurement_temperature 430(2)
_cell_measurement_theta_max 21.76
_cell_measurement_theta_min 3.85
_cell_volume 1797.9(14)
_computing_structure_refinement 'SHELXL-2018/3 (Sheldrick, 2018)'
_diffrn_ambient_temperature 430(2)
_diffrn_measured_fraction_theta_full 0.998
_diffrn_measured_fraction_theta_max 0.998
_diffrn_measurement_device_type 'Bruker APEX-II CCD'
_diffrn_measurement_method '\f and \w scans'
_diffrn_radiation_type MoK\a
_diffrn_radiation_wavelength 0.71073
_diffrn_reflns_av_R_equivalents 0.0911
_diffrn_reflns_av_unetI/netI 0.0358
_diffrn_reflns_Laue_measured_fraction_full 0.998
_diffrn_reflns_Laue_measured_fraction_max 0.998
_diffrn_reflns_limit_h_max 8
_diffrn_reflns_limit_h_min -8
_diffrn_reflns_limit_k_max 8
_diffrn_reflns_limit_k_min -8
_diffrn_reflns_limit_l_max 36
_diffrn_reflns_limit_l_min -36
_diffrn_reflns_number 8381
_diffrn_reflns_point_group_measured_fraction_full 0.998
_diffrn_reflns_point_group_measured_fraction_max 0.998
_diffrn_reflns_theta_full 24.480
_diffrn_reflns_theta_max 24.480
_diffrn_reflns_theta_min 2.568
_exptl_absorpt_coefficient_mu 2.029
_exptl_crystal_colour colorless
_exptl_crystal_density_diffrn 1.783
_exptl_crystal_description prism
_exptl_crystal_F_000 952
_refine_diff_density_max 3.161
_refine_diff_density_min -2.052
_refine_diff_density_rms 0.350
_refine_ls_extinction_coef 0.0060(5)
_refine_ls_extinction_expression Fc^*^=kFc[1+0.001xFc^2^\l^3^/sin(2\q)]^-1/4^
_refine_ls_extinction_method 'SHELXL-2018/3 (Sheldrick 2018)'
_refine_ls_goodness_of_fit_ref 1.025
_refine_ls_hydrogen_treatment constr
_refine_ls_matrix_type full
_refine_ls_number_parameters 44
_refine_ls_number_reflns 448
_refine_ls_number_restraints 166
_refine_ls_restrained_S_all 42.332
_refine_ls_R_factor_all 0.1397
_refine_ls_R_factor_gt 0.1380
_refine_ls_shift/su_max 0.001
_refine_ls_shift/su_mean 0.000
_refine_ls_structure_factor_coef Fsqd
_refine_ls_weighting_details 'w=1/[\s^2^(Fo^2^)+(0.0100P)^2^+800.0000P] where P=(Fo^2^+2Fc^2^)/3'
_refine_ls_weighting_scheme calc
_refine_ls_wR_factor_gt 0.3462
_refine_ls_wR_factor_ref 0.3469
_reflns_Friedel_coverage 0.000
_reflns_number_gt 441
_reflns_number_total 448
_reflns_threshold_expression 'I > 2\s(I)'
_cod_data_source_file d2nj03330e2.cif
_cod_data_source_block fmmm
_cod_original_cell_volume 1797.8(14)
_cod_database_code 7061954
_shelx_shelxl_version_number 2018/3
_shelx_space_group_comment
;
The symmetry employed for this shelxl refinement is uniquely defined
by the following loop, which should always be used as a source of
symmetry information in preference to the above space-group names.
They are only intended as comments.
;

loop_
_space_group_symop_operation_xyz
'x, y, z'
'-x, -y, z'
'-x, y, -z'
'x, -y, -z'
'x, y+1/2, z+1/2'
'-x, -y+1/2, z+1/2'
'-x, y+1/2, -z+1/2'
'x, -y+1/2, -z+1/2'
'x+1/2, y, z+1/2'
'-x+1/2, -y, z+1/2'
'-x+1/2, y, -z+1/2'
'x+1/2, -y, -z+1/2'
'x+1/2, y+1/2, z'
'-x+1/2, -y+1/2, z'
'-x+1/2, y+1/2, -z'
'x+1/2, -y+1/2, -z'
'-x, -y, -z'
'x, y, -z'
'x, -y, z'
'-x, y, z'
'-x, -y+1/2, -z+1/2'
'x, y+1/2, -z+1/2'
'x, -y+1/2, z+1/2'
'-x, y+1/2, z+1/2'
'-x+1/2, -y, -z+1/2'
'x+1/2, y, -z+1/2'
'x+1/2, -y, z+1/2'
'-x+1/2, y, z+1/2'
'-x+1/2, -y+1/2, -z'
'x+1/2, y+1/2, -z'
'x+1/2, -y+1/2, z'
'-x+1/2, y+1/2, z'

loop_
_atom_site_label
_atom_site_type_symbol
_atom_site_fract_x
_atom_site_fract_y
_atom_site_fract_z
_atom_site_U_iso_or_equiv
_atom_site_adp_type
_atom_site_occupancy
_atom_site_site_symmetry_order
_atom_site_calc_flag
_atom_site_refinement_flags_posn
_atom_site_refinement_flags_adp
_atom_site_refinement_flags_occupancy
_atom_site_disorder_assembly
_atom_site_disorder_group
N1 N 1.000000 1.000000 0.069060 0.218(4) Uani 1 4 d DS TU P . .
H1A H 1.000000 1.087560 0.050420 0.261 Uiso 0.125 1 d R U P A -1
H1B H 1.097430 0.934140 0.065380 0.261 Uiso 0.5 1 d R U P A -1
H1C H 0.902570 0.934140 0.065380 0.261 Uiso 0.5 1 d R U P A -1
C1 C 1.000000 1.075668 0.113410 0.243(5) Uani 0.5 2 d DS TU P . .
H1D H 1.106190 1.149380 0.113450 0.292 Uiso 0.25 1 d R U P . .
H1E H 0.893810 1.149380 0.113450 0.292 Uiso 0.25 1 d R U P . .
C2 C 1.000000 1.000000 0.15707(2) 0.239(5) Uani 1 4 d DS TU P . .
Cd1 Cd 0.000000 0.500000 0.000000 0.0471(6) Uani 1 8 d S TU P . .
Cl2 Cl 0.250000 0.250000 0.000000 0.101(3) Uani 1 4 d S TU P . .
Cl1 Cl 0.000000 0.500000 0.0788(3) 0.134(4) Uani 1 4 d S TU P . .
S1 S 1.000000 1.162371 0.192801 0.263(5) Uani 0.5 2 d DS TU P . .
C4 C 1.000000 0.85439(5) 0.22849(2) 0.245(5) Uani 0.5 2 d DS TU P . .
H4 H 1.000000 0.768175 0.249297 0.294 Uiso 0.25 2 d R U P . .
C3 C 1.000000 1.05067(6) 0.23365(2) 0.244(5) Uani 0.5 2 d DS TU P . .
H3 H 1.000000 1.168960 0.242841 0.293 Uiso 0.25 2 d DR U P . .
C5 C 1.000000 0.830980 0.181530 0.248(5) Uani 0.5 2 d DS TU P . .
H5 H 1.000000 0.721030 0.168680 0.297 Uiso 0.25 2 d R U P . .

loop_
_atom_site_aniso_label
_atom_site_aniso_U_11
_atom_site_aniso_U_22
_atom_site_aniso_U_33
_atom_site_aniso_U_23
_atom_site_aniso_U_13
_atom_site_aniso_U_12
N1 0.251(8) 0.166(8) 0.236(8) 0.000 0.000 0.000
C1 0.290(9) 0.180(9) 0.260(9) -0.001(9) 0.000 0.000
C2 0.290(9) 0.179(9) 0.250(9) 0.000 0.000 0.000
Cd1 0.0387(10) 0.0413(11) 0.0614(12) 0.000 0.000 0.000
Cl2 0.061(3) 0.064(3) 0.176(6) 0.000 0.000 0.022(3)
Cl1 0.115(7) 0.224(11) 0.062(4) 0.000 0.000 0.000
S1 0.313(8) 0.200(8) 0.275(8) 0.007(8) 0.000 0.000
C4 0.292(9) 0.186(9) 0.257(9) -0.004(9) 0.000 0.000
C3 0.292(9) 0.179(9) 0.260(9) 0.004(9) 0.000 0.000
C5 0.298(9) 0.187(9) 0.258(9) 0.001(9) 0.000 0.000

loop_
_atom_type_symbol
_atom_type_description
_atom_type_scat_dispersion_real
_atom_type_scat_dispersion_imag
_atom_type_scat_source
C C 0.0033 0.0016 'International Tables Vol C Tables 4.2.6.8 and 6.1.1.4'
H H 0.0000 0.0000 'International Tables Vol C Tables 4.2.6.8 and 6.1.1.4'
Cd Cd -0.8075 1.2024 'International Tables Vol C Tables 4.2.6.8 and 6.1.1.4'
Cl Cl 0.1484 0.1585 'International Tables Vol C Tables 4.2.6.8 and 6.1.1.4'
N N 0.0061 0.0033 'International Tables Vol C Tables 4.2.6.8 and 6.1.1.4'
S S 0.1246 0.1234 'International Tables Vol C Tables 4.2.6.8 and 6.1.1.4'

loop_
_geom_angle_atom_site_label_1
_geom_angle_atom_site_label_2
_geom_angle_atom_site_label_3
_geom_angle
_geom_angle_site_symmetry_1
_geom_angle_site_symmetry_3
_geom_angle_publ_flag
N1 N1 N1 0.0 2_775 19_575 ?
N1 N1 N1 0.0 2_775 20_755 ?
N1 N1 N1 0.0 19_575 20_755 ?
N1 N1 C1 0.0 2_775 . ?
N1 N1 C1 0.0 19_575 . ?
N1 N1 C1 0.0 20_755 . ?
N1 N1 C1 0.0 2_775 2_775 ?
N1 N1 C1 0.0 19_575 2_775 ?
N1 N1 C1 0.0 20_755 2_775 ?
C1 N1 C1 44.45(2) . 2_775 ?
N1 N1 H1A 0.0 2_775 . ?
N1 N1 H1A 0.0 19_575 . ?
N1 N1 H1A 0.0 20_755 . ?
C1 N1 H1A 109.4 . . ?
C1 N1 H1A 153.9 2_775 . ?
N1 N1 H1B 0.0 2_775 . ?
N1 N1 H1B 0.0 19_575 . ?
N1 N1 H1B 0.0 20_755 . ?
C1 N1 H1B 109.5 . . ?
C1 N1 H1B 84.8 2_775 . ?
H1A N1 H1B 109.5 . . ?
N1 N1 H1C 0.0 2_775 . ?
N1 N1 H1C 0.0 19_575 . ?
N1 N1 H1C 0.0 20_755 . ?
C1 N1 H1C 109.5 . . ?
C1 N1 H1C 84.8 2_775 . ?
H1A N1 H1C 109.5 . . ?
H1B N1 H1C 109.5 . . ?
C1 C1 C2 0(5) 20_755 . ?
C1 C1 N1 0.0 20_755 2_775 ?
C2 C1 N1 135.23(2) . 2_775 ?
C1 C1 N1 0.0 20_755 20_755 ?
C2 C1 N1 135.23(2) . 20_755 ?
N1 C1 N1 0.0 2_775 20_755 ?
C1 C1 N1 0.0 20_755 . ?
C2 C1 N1 135.23(2) . . ?
N1 C1 N1 0.0 2_775 . ?
N1 C1 N1 0.0 20_755 . ?
C1 C1 N1 0.0 20_755 19_575 ?
C2 C1 N1 135.23(2) . 19_575 ?
N1 C1 N1 0.0 2_775 19_575 ?
N1 C1 N1 0.0 20_755 19_575 ?
N1 C1 N1 0.0 . 19_575 ?
C1 C1 H1D 0.0 20_755 . ?
C2 C1 H1D 102.7 . . ?
N1 C1 H1D 102.7 2_775 . ?
N1 C1 H1D 102.7 20_755 . ?
N1 C1 H1D 102.7 . . ?
N1 C1 H1D 102.7 19_575 . ?
C1 C1 H1E 0.0 20_755 . ?
C2 C1 H1E 102.7 . . ?
N1 C1 H1E 102.7 2_775 . ?
N1 C1 H1E 102.7 20_755 . ?
N1 C1 H1E 102.7 . . ?
N1 C1 H1E 102.7 19_575 . ?
H1D C1 H1E 109.5 . . ?
C1 C2 C1 0.0 19_575 2_775 ?
C1 C2 C1 45.08(3) 19_575 . ?
C1 C2 C1 45.08(3) 2_775 . ?
C1 C2 C1 45.08(3) 19_575 20_755 ?
C1 C2 C1 45.08(3) 2_775 20_755 ?
C1 C2 C1 0.0 . 20_755 ?
C1 C2 C5 143.678(18) 19_575 19_575 ?
C1 C2 C5 143.678(18) 2_775 19_575 ?
C1 C2 C5 98.59(3) . 19_575 ?
C1 C2 C5 98.59(3) 20_755 19_575 ?
C1 C2 C5 143.678(18) 19_575 2_775 ?
C1 C2 C5 143.678(18) 2_775 2_775 ?
C1 C2 C5 98.59(3) . 2_775 ?
C1 C2 C5 98.59(3) 20_755 2_775 ?
C5 C2 C5 0.0 19_575 2_775 ?
C1 C2 C5 98.59(3) 19_575 . ?
C1 C2 C5 98.59(3) 2_775 . ?
C1 C2 C5 143.678(18) . . ?
C1 C2 C5 143.678(18) 20_755 . ?
C5 C2 C5 117.73(4) 19_575 . ?
C5 C2 C5 117.73(4) 2_775 . ?
C1 C2 S1 155.114(15) 19_575 . ?
C1 C2 S1 155.114(15) 2_775 . ?
C1 C2 S1 110.03(3) . . ?
C1 C2 S1 110.03(3) 20_755 . ?
C5 C2 S1 11.436(4) 19_575 . ?
C5 C2 S1 11.436(4) 2_775 . ?
C5 C2 S1 106.29(4) . . ?
C1 C2 S1 110.03(3) 19_575 19_575 ?
C1 C2 S1 110.03(3) 2_775 19_575 ?
C1 C2 S1 155.114(15) . 19_575 ?
C1 C2 S1 155.114(15) 20_755 19_575 ?
C5 C2 S1 106.29(4) 19_575 19_575 ?
C5 C2 S1 106.29(4) 2_775 19_575 ?
C5 C2 S1 11.436(3) . 19_575 ?
S1 C2 S1 94.86(4) . 19_575 ?
C1 C2 S1 110.03(3) 19_575 2_775 ?
C1 C2 S1 110.03(3) 2_775 2_775 ?
C1 C2 S1 155.114(15) . 2_775 ?
C1 C2 S1 155.114(15) 20_755 2_775 ?
C5 C2 S1 106.29(4) 19_575 2_775 ?
C5 C2 S1 106.29(4) 2_775 2_775 ?
C5 C2 S1 11.436(3) . 2_775 ?
S1 C2 S1 94.86(4) . 2_775 ?
S1 C2 S1 0.0 19_575 2_775 ?
Cl1 Cd1 Cl1 180.0 . 17_565 ?
Cl1 Cd1 Cl2 90.0 . 15 ?
Cl1 Cd1 Cl2 90.0 17_565 15 ?
Cl1 Cd1 Cl2 90.0 . 3 ?
Cl1 Cd1 Cl2 90.0 17_565 3 ?
Cl2 Cd1 Cl2 180.0 15 3 ?
Cl1 Cd1 Cl2 90.0 . . ?
Cl1 Cd1 Cl2 90.0 17_565 . ?
Cl2 Cd1 Cl2 91.06(4) 15 . ?
Cl2 Cd1 Cl2 88.94(4) 3 . ?
Cl1 Cd1 Cl2 90.0 . 13_455 ?
Cl1 Cd1 Cl2 90.0 17_565 13_455 ?
Cl2 Cd1 Cl2 88.94(4) 15 13_455 ?
Cl2 Cd1 Cl2 91.06(4) 3 13_455 ?
Cl2 Cd1 Cl2 180.0 . 13_455 ?
Cd1 Cl2 Cd1 180.0 13_545 . ?
C3 S1 C3 0.00(3) 20_755 . ?
C3 S1 C2 99.35(4) 20_755 . ?
C3 S1 C2 99.35(4) . . ?
C3 S1 H3 35.0 20_755 . ?
C3 S1 H3 35.0 . . ?
C2 S1 H3 134.4 . . ?
C3 S1 H5 164.039(15) 20_755 19_575 ?
C3 S1 H5 164.039(15) . 19_575 ?
C2 S1 H5 96.61(4) . 19_575 ?
H3 S1 H5 129.0 . 19_575 ?
H4 C4 S1 128.8 . 19_575 ?
H4 C4 S1 128.8 . 2_775 ?
S1 C4 S1 0.0 19_575 2_775 ?
H4 C4 C5 128.4 . . ?
S1 C4 C5 0.391(5) 19_575 . ?
S1 C4 C5 0.391(5) 2_775 . ?
H4 C4 C3 128.5 . . ?
S1 C4 C3 102.69(3) 19_575 . ?
S1 C4 C3 102.69(3) 2_775 . ?
C5 C4 C3 103.08(3) . . ?
H4 C4 H4 0.0 . . ?
S1 C4 H4 128.8 19_575 . ?
S1 C4 H4 128.8 2_775 . ?
C5 C4 H4 128.4 . . ?
C3 C4 H4 128.5 . . ?
H4 C4 H3 23.5 . 2_775 ?
S1 C4 H3 152.30(9) 19_575 2_775 ?
S1 C4 H3 152.30(9) 2_775 2_775 ?
C5 C4 H3 151.91(9) . 2_775 ?
C3 C4 H3 105.01(9) . 2_775 ?
H4 C4 H3 23.5 . 2_775 ?
H4 C4 H4 8.1 . 8_565 ?
S1 C4 H4 120.70(6) 19_575 8_565 ?
S1 C4 H4 120.70(6) 2_775 8_565 ?
C5 C4 H4 120.31(6) . 8_565 ?
C3 C4 H4 136.61(7) . 8_565 ?
H4 C4 H4 8.1 . 8_565 ?
H3 C4 H4 31.6 2_775 8_565 ?
C3 C3 C4 0(10) 20_755 19_575 ?
C3 C3 C4 0(10) 20_755 2_775 ?
C4 C3 C4 0.00(7) 19_575 2_775 ?
C3 C3 H3 0.0 20_755 . ?
C4 C3 H3 30.8 19_575 . ?
C4 C3 H3 30.8 2_775 . ?
C3 C3 C4 0(10) 20_755 . ?
C4 C3 C4 160.94(8) 19_575 . ?
C4 C3 C4 160.94(8) 2_775 . ?
H3 C3 C4 168.3 . . ?
C3 C3 S1 0.000(15) 20_755 . ?
C4 C3 S1 43.98(5) 19_575 . ?
C4 C3 S1 43.98(5) 2_775 . ?
H3 C3 S1 74.7 . . ?
C4 C3 S1 116.95(4) . . ?
C3 C3 C5 0.000(13) 20_755 19_575 ?
C4 C3 C5 48.67(5) 19_575 19_575 ?
C4 C3 C5 48.67(5) 2_775 19_575 ?
H3 C3 C5 79.4 . 19_575 ?
C4 C3 C5 112.27(4) . 19_575 ?
S1 C3 C5 4.682(3) . 19_575 ?
C3 C3 C5 0.000(13) 20_755 2_775 ?
C4 C3 C5 48.67(5) 19_575 2_775 ?
C4 C3 C5 48.67(5) 2_775 2_775 ?
H3 C3 C5 79.4 . 2_775 ?
C4 C3 C5 112.27(4) . 2_775 ?
S1 C3 C5 4.682(3) . 2_775 ?
C5 C3 C5 0.0 19_575 2_775 ?
C3 C3 S1 0.000(13) 20_755 2_775 ?
C4 C3 S1 128.53(6) 19_575 2_775 ?
C4 C3 S1 128.53(6) 2_775 2_775 ?
H3 C3 S1 159.3 . 2_775 ?
C4 C3 S1 32.41(2) . 2_775 ?
S1 C3 S1 84.54(4) . 2_775 ?
C5 C3 S1 79.86(4) 19_575 2_775 ?
C5 C3 S1 79.86(4) 2_775 2_775 ?
C3 C3 S1 0.000(13) 20_755 19_575 ?
C4 C3 S1 128.53(6) 19_575 19_575 ?
C4 C3 S1 128.53(6) 2_775 19_575 ?
H3 C3 S1 159.3 . 19_575 ?
C4 C3 S1 32.41(2) . 19_575 ?
S1 C3 S1 84.54(4) . 19_575 ?
C5 C3 S1 79.86(4) 19_575 19_575 ?
C5 C3 S1 79.86(4) 2_775 19_575 ?
S1 C3 S1 0.0 2_775 19_575 ?
C3 C3 H3 0.0 20_755 . ?
C4 C3 H3 30.8 19_575 . ?
C4 C3 H3 30.8 2_775 . ?
H3 C3 H3 0.0 . . ?
C4 C3 H3 168.3 . . ?
S1 C3 H3 74.7 . . ?
C5 C3 H3 79.4 19_575 . ?
C5 C3 H3 79.4 2_775 . ?
S1 C3 H3 159.3 2_775 . ?
S1 C3 H3 159.3 19_575 . ?
C3 C3 H4 0(10) 20_755 19_575 ?
C4 C3 H4 32.62(4) 19_575 19_575 ?
C4 C3 H4 32.62(4) 2_775 19_575 ?
H3 C3 H4 1.9 . 19_575 ?
C4 C3 H4 166.44(5) . 19_575 ?
S1 C3 H4 76.61(4) . 19_575 ?
C5 C3 H4 81.29(4) 19_575 19_575 ?
C5 C3 H4 81.29(4) 2_775 19_575 ?
S1 C3 H4 161.15(4) 2_775 19_575 ?
S1 C3 H4 161.15(4) 19_575 19_575 ?
H3 C3 H4 1.9 . 19_575 ?
S1 C5 S1 0.0 19_575 2_775 ?
S1 C5 C4 1.235(15) 19_575 . ?
S1 C5 C4 1.235(15) 2_775 . ?
S1 C5 C2 113.09(2) 19_575 . ?
S1 C5 C2 113.09(2) 2_775 . ?
C4 C5 C2 114.33(3) . . ?
S1 C5 H5 124.1 19_575 . ?
S1 C5 H5 124.1 2_775 . ?
C4 C5 H5 122.8 . . ?
C2 C5 H5 122.9 . . ?

loop_
_geom_bond_atom_site_label_1
_geom_bond_atom_site_label_2
_geom_bond_distance
_geom_bond_site_symmetry_2
_geom_bond_publ_flag
N1 N1 0.0000 2_775 ?
N1 N1 0.0000 19_575 ?
N1 N1 0.0000 20_755 ?
N1 C1 1.5199(6) . ?
N1 C1 1.5199(6) 2_775 ?
N1 H1A 0.8901 . ?
N1 H1B 0.8900 . ?
N1 H1C 0.8900 . ?
C1 C1 0.0000 20_755 ?
C1 C2 1.4998(6) . ?
C1 H1D 0.9700 . ?
C1 H1E 0.9700 . ?
C2 C5 1.5004(6) 19_575 ?
C2 C5 1.5004(6) 2_775 ?
C2 C5 1.5004(6) . ?
C2 S1 1.6753(6) . ?
C2 S1 1.6753(6) 19_575 ?
C2 S1 1.6753(6) 2_775 ?
Cd1 Cl1 2.499(8) . ?
Cd1 Cl1 2.499(8) 17_565 ?
Cd1 Cl2 2.6618(9) 15 ?
Cd1 Cl2 2.6618(9) 3 ?
Cd1 Cl2 2.6618(9) . ?
Cd1 Cl2 2.6618(9) 13_455 ?
S1 C3 1.5491(7) 20_755 ?
S1 C3 1.5491(7) . ?
S1 H3 1.5883 . ?
S1 H5 1.1706 19_575 ?
C4 H4 0.9300 . ?
C4 C5 1.5002(8) . ?
C4 C3 1.5004(9) . ?
C4 H4 0.9300 . ?
C4 H3 0.4887 2_775 ?
C4 H4 1.1679 8_565 ?
C3 C3 0.0000(12) 20_755 ?
C3 H3 0.9449 . ?
C3 C5 1.8822(8) 19_575 ?
C3 C5 1.8822(8) 2_775 ?
C3 H3 0.9449 . ?
C5 H5 0.9296 . ?

loop_
_geom_torsion_atom_site_label_1
_geom_torsion_atom_site_label_2
_geom_torsion_atom_site_label_3
_geom_torsion_atom_site_label_4
_geom_torsion
_geom_torsion_site_symmetry_1
_geom_torsion_site_symmetry_2
_geom_torsion_site_symmetry_3
_geom_torsion_site_symmetry_4
_geom_torsion_publ_flag
N1 N1 C1 C1 0.0 2_775 . . 20_755 ?
N1 N1 C1 C1 0.0 19_575 . . 20_755 ?
N1 N1 C1 C1 0.0 20_755 . . 20_755 ?
C1 N1 C1 C1 0.0 2_775 . . 20_755 ?
N1 N1 C1 C2 0.0 2_775 . . . ?
N1 N1 C1 C2 0.0 19_575 . . . ?
N1 N1 C1 C2 0.0 20_755 . . . ?
C1 N1 C1 C2 0.0 2_775 . . . ?
N1 N1 C1 N1 0.0 19_575 . . 2_775 ?
N1 N1 C1 N1 0.0 20_755 . . 2_775 ?
C1 N1 C1 N1 0.0 2_775 . . 2_775 ?
N1 N1 C1 N1 0.0 2_775 . . 20_755 ?
N1 N1 C1 N1 0.0 19_575 . . 20_755 ?
C1 N1 C1 N1 0.0 2_775 . . 20_755 ?
N1 N1 C1 N1 0.0 2_775 . . 19_575 ?
N1 N1 C1 N1 0.0 20_755 . . 19_575 ?
C1 N1 C1 N1 0.0 2_775 . . 19_575 ?
C1 C1 C2 C1 0.0 20_755 . . 19_575 ?
N1 C1 C2 C1 0.0 2_775 . . 19_575 ?
N1 C1 C2 C1 0.0 20_755 . . 19_575 ?
N1 C1 C2 C1 0.0 . . . 19_575 ?
N1 C1 C2 C1 0.0 19_575 . . 19_575 ?
C1 C1 C2 C1 0.0 20_755 . . 2_775 ?
N1 C1 C2 C1 0.0 2_775 . . 2_775 ?
N1 C1 C2 C1 0.0 20_755 . . 2_775 ?
N1 C1 C2 C1 0.0 . . . 2_775 ?
N1 C1 C2 C1 0.0 19_575 . . 2_775 ?
N1 C1 C2 C1 0(5) 2_775 . . 20_755 ?
N1 C1 C2 C1 0(5) 20_755 . . 20_755 ?
N1 C1 C2 C1 0(5) . . . 20_755 ?
N1 C1 C2 C1 0(5) 19_575 . . 20_755 ?
C1 C1 C2 C5 0.0 20_755 . . 19_575 ?
N1 C1 C2 C5 180.0 2_775 . . 19_575 ?
N1 C1 C2 C5 180.0 20_755 . . 19_575 ?
N1 C1 C2 C5 180.0 . . . 19_575 ?
N1 C1 C2 C5 180.0 19_575 . . 19_575 ?
C1 C1 C2 C5 0.0 20_755 . . 2_775 ?
N1 C1 C2 C5 180.0 2_775 . . 2_775 ?
N1 C1 C2 C5 180.0 20_755 . . 2_775 ?
N1 C1 C2 C5 180.0 . . . 2_775 ?
N1 C1 C2 C5 180.0 19_575 . . 2_775 ?
C1 C1 C2 C5 0.0 20_755 . . . ?
N1 C1 C2 C5 0.0 2_775 . . . ?
N1 C1 C2 C5 0.0 20_755 . . . ?
N1 C1 C2 C5 0.0 . . . . ?
N1 C1 C2 C5 0.0 19_575 . . . ?
C1 C1 C2 S1 0.0 20_755 . . . ?
N1 C1 C2 S1 180.0 2_775 . . . ?
N1 C1 C2 S1 180.0 20_755 . . . ?
N1 C1 C2 S1 180.0 . . . . ?
N1 C1 C2 S1 180.0 19_575 . . . ?
C1 C1 C2 S1 0.0 20_755 . . 19_575 ?
N1 C1 C2 S1 0.0 2_775 . . 19_575 ?
N1 C1 C2 S1 0.0 20_755 . . 19_575 ?
N1 C1 C2 S1 0.0 . . . 19_575 ?
N1 C1 C2 S1 0.0 19_575 . . 19_575 ?
C1 C1 C2 S1 0.0 20_755 . . 2_775 ?
N1 C1 C2 S1 0.0 2_775 . . 2_775 ?
N1 C1 C2 S1 0.0 20_755 . . 2_775 ?
N1 C1 C2 S1 0.0 . . . 2_775 ?
N1 C1 C2 S1 0.0 19_575 . . 2_775 ?
C1 C2 S1 C3 180.000(0) 19_575 . . 20_755 ?
C1 C2 S1 C3 180.000(0) 2_775 . . 20_755 ?
C1 C2 S1 C3 180.000(0) . . . 20_755 ?
C1 C2 S1 C3 180.000(0) 20_755 . . 20_755 ?
C5 C2 S1 C3 180.000(0) 19_575 . . 20_755 ?
C5 C2 S1 C3 180.000(0) 2_775 . . 20_755 ?
C5 C2 S1 C3 0.000(0) . . . 20_755 ?
S1 C2 S1 C3 0.000(0) 19_575 . . 20_755 ?
S1 C2 S1 C3 0.000(0) 2_775 . . 20_755 ?
C1 C2 S1 C3 180.000(0) 19_575 . . . ?
C1 C2 S1 C3 180.000(0) 2_775 . . . ?
C1 C2 S1 C3 180.000(0) . . . . ?
C1 C2 S1 C3 180.000(0) 20_755 . . . ?
C5 C2 S1 C3 180.000(0) 19_575 . . . ?
C5 C2 S1 C3 180.000(0) 2_775 . . . ?
C5 C2 S1 C3 0.000(0) . . . . ?
S1 C2 S1 C3 0.000(0) 19_575 . . . ?
S1 C2 S1 C3 0.000(0) 2_775 . . . ?
H4 C4 C3 C3 0.0 . . . 20_755 ?
S1 C4 C3 C3 0.0(9) 19_575 . . 20_755 ?
S1 C4 C3 C3 0.0(9) 2_775 . . 20_755 ?
C5 C4 C3 C3 0.0(9) . . . 20_755 ?
H4 C4 C3 C4 180.0 . . . 19_575 ?
S1 C4 C3 C4 0.000(1) 19_575 . . 19_575 ?
S1 C4 C3 C4 0.000(1) 2_775 . . 19_575 ?
C5 C4 C3 C4 0.000(1) . . . 19_575 ?
H4 C4 C3 C4 180.0 . . . 2_775 ?
S1 C4 C3 C4 0.000(1) 19_575 . . 2_775 ?
S1 C4 C3 C4 0.000(1) 2_775 . . 2_775 ?
C5 C4 C3 C4 0.000(1) . . . 2_775 ?
H4 C4 C3 H3 0.0 . . . . ?
S1 C4 C3 H3 180.0 19_575 . . . ?
S1 C4 C3 H3 180.0 2_775 . . . ?
C5 C4 C3 H3 180.0 . . . . ?
H4 C4 C3 S1 180.0 . . . . ?
S1 C4 C3 S1 0.000(0) 19_575 . . . ?
S1 C4 C3 S1 0.000(0) 2_775 . . . ?
C5 C4 C3 S1 0.000(0) . . . . ?
H4 C4 C3 C5 180.0 . . . 19_575 ?
S1 C4 C3 C5 0.000(0) 19_575 . . 19_575 ?
S1 C4 C3 C5 0.000(0) 2_775 . . 19_575 ?
C5 C4 C3 C5 0.000(0) . . . 19_575 ?
H4 C4 C3 C5 180.0 . . . 2_775 ?
S1 C4 C3 C5 0.000(0) 19_575 . . 2_775 ?
S1 C4 C3 C5 0.000(0) 2_775 . . 2_775 ?
C5 C4 C3 C5 0.000(0) . . . 2_775 ?
H4 C4 C3 S1 180.0 . . . 2_775 ?
S1 C4 C3 S1 0.000(0) 19_575 . . 2_775 ?
C5 C4 C3 S1 0.000(0) . . . 2_775 ?
H4 C4 C3 S1 180.0 . . . 19_575 ?
S1 C4 C3 S1 0.000(0) 2_775 . . 19_575 ?
C5 C4 C3 S1 0.000(0) . . . 19_575 ?
C2 S1 C3 C3 0(84) . . . 20_755 ?
C3 S1 C3 C4 0.00(11) 20_755 . . 19_575 ?
C2 S1 C3 C4 180.000(0) . . . 19_575 ?
C3 S1 C3 C4 0.00(11) 20_755 . . 2_775 ?
C2 S1 C3 C4 180.000(0) . . . 2_775 ?
C3 S1 C3 H3 0.0 20_755 . . . ?
C2 S1 C3 H3 180.0 . . . . ?
C3 S1 C3 C4 0(84) 20_755 . . . ?
C2 S1 C3 C4 0.000(0) . . . . ?
C3 S1 C3 C5 0(84) 20_755 . . 19_575 ?
C2 S1 C3 C5 0.000(1) . . . 19_575 ?
C3 S1 C3 C5 0(84) 20_755 . . 2_775 ?
C2 S1 C3 C5 0.000(1) . . . 2_775 ?
C3 S1 C3 S1 0(84) 20_755 . . 2_775 ?
C2 S1 C3 S1 0.0 . . . 2_775 ?
C3 S1 C3 S1 0(84) 20_755 . . 19_575 ?
C2 S1 C3 S1 0.0 . . . 19_575 ?
H4 C4 C5 S1 180.0 . . . 19_575 ?
S1 C4 C5 S1 0.000(18) 2_775 . . 19_575 ?
C3 C4 C5 S1 -0.001(0) . . . 19_575 ?
H4 C4 C5 S1 180.0 . . . 2_775 ?
S1 C4 C5 S1 0.000(18) 19_575 . . 2_775 ?
C3 C4 C5 S1 -0.001(0) . . . 2_775 ?
H4 C4 C5 C2 180.0 . . . . ?
S1 C4 C5 C2 0.001(18) 19_575 . . . ?
S1 C4 C5 C2 0.001(18) 2_775 . . . ?
C3 C4 C5 C2 0.000(0) . . . . ?
C1 C2 C5 S1 180.0 19_575 . . 19_575 ?
C1 C2 C5 S1 180.0 2_775 . . 19_575 ?
C1 C2 C5 S1 180.0 . . . 19_575 ?
C1 C2 C5 S1 180.0 20_755 . . 19_575 ?
C5 C2 C5 S1 0.0 19_575 . . 19_575 ?
C5 C2 C5 S1 0.0 2_775 . . 19_575 ?
S1 C2 C5 S1 0.0 . . . 19_575 ?
S1 C2 C5 S1 0.0 2_775 . . 19_575 ?
C1 C2 C5 S1 180.0 19_575 . . 2_775 ?
C1 C2 C5 S1 180.0 2_775 . . 2_775 ?
C1 C2 C5 S1 180.0 . . . 2_775 ?
C1 C2 C5 S1 180.0 20_755 . . 2_775 ?
C5 C2 C5 S1 0.0 19_575 . . 2_775 ?
C5 C2 C5 S1 0.0 2_775 . . 2_775 ?
S1 C2 C5 S1 0.0 . . . 2_775 ?
S1 C2 C5 S1 0.0 19_575 . . 2_775 ?
C1 C2 C5 C4 180.000(0) 19_575 . . . ?
C1 C2 C5 C4 180.000(0) 2_775 . . . ?
C1 C2 C5 C4 180.000(0) . . . . ?
C1 C2 C5 C4 180.000(0) 20_755 . . . ?
C5 C2 C5 C4 0.000(0) 19_575 . . . ?
C5 C2 C5 C4 0.000(0) 2_775 . . . ?
S1 C2 C5 C4 0.000(0) . . . . ?
S1 C2 C5 C4 0.000(0) 19_575 . . . ?
S1 C2 C5 C4 0.000(0) 2_775 . . . ?
